data_4065328
loop_
_publ_author_name
'Allen, Olivia R.'
'Field, Leslie D.'
'Magill, Alison M.'
'Vuong, Khuong Q.'
'Bhadbhade, Mohan M.'
'Dalgarno, Scott J.'

_publ_section_title
;
 Ruthenium Complexes of CP3: A New Carbon-Centered Polydentate Podand
 Ligand
;
_journal_issue 23
_journal_name_full Organometallics
_journal_page_first 6433
_journal_paper_doi 10.1021/om200718j
_journal_volume 30
_journal_year 2011
_chemical_formula_moiety 'C43 H41 Cl2 P3 Ru, 2(C6 H6)'
_chemical_formula_sum 'C55 H53 Cl2 P3 Ru'
_chemical_formula_weight 978.85
_chemical_name_systematic
; 
 ? 
;
_space_group_IT_number 19
_symmetry_cell_setting orthorhombic
_symmetry_space_group_name_Hall 'P 2ac 2ab'
_symmetry_space_group_name_H-M 'P 21 21 21'
_atom_sites_solution_hydrogens geom
_atom_sites_solution_primary direct
_atom_sites_solution_secondary difmap
_audit_creation_method SHELXL-97
_cell_angle_alpha 90.00
_cell_angle_beta 90.00
_cell_angle_gamma 90.00
_cell_formula_units_Z 4
_cell_length_a 15.501(3)
_cell_length_b 16.367(3)
_cell_length_c 17.976(3)
_cell_measurement_temperature 100(2)
_cell_volume 4560.6(14)
_computing_cell_refinement 'SAINT (Bruker, 1998)'
_computing_data_collection 'SMART (Bruker, 1998)'
_computing_data_reduction 'SAINT (Bruker, 1998)'
_computing_structure_refinement 'SHELXL-97 (Sheldrick, 1997)'
_computing_structure_solution 'SHELXS-97 (Sheldrick, 1990)'
_diffrn_ambient_temperature 100(2)
_diffrn_measured_fraction_theta_full 0.989
_diffrn_measured_fraction_theta_max 0.989
_diffrn_measurement_device_type 'Bruker APEX II diffractometer'
_diffrn_radiation_monochromator graphite
_diffrn_radiation_source 'fine-focus sealed tube'
_diffrn_radiation_type MoK\a
_diffrn_radiation_wavelength 0.71073
_diffrn_reflns_av_R_equivalents 0.0820
_diffrn_reflns_av_sigmaI/netI 0.0853
_diffrn_reflns_limit_h_max 19
_diffrn_reflns_limit_h_min -19
_diffrn_reflns_limit_k_max 18
_diffrn_reflns_limit_k_min -21
_diffrn_reflns_limit_l_max 22
_diffrn_reflns_limit_l_min -22
_diffrn_reflns_number 47778
_diffrn_reflns_theta_full 27.25
_diffrn_reflns_theta_max 27.25
_diffrn_reflns_theta_min 2.49
_exptl_absorpt_coefficient_mu 0.604
_exptl_absorpt_correction_T_max 0.8887
_exptl_absorpt_correction_T_min 0.8636
_exptl_absorpt_correction_type multi-scan
_exptl_absorpt_process_details 'Bruker SADABS'
_exptl_crystal_colour Yellow
_exptl_crystal_density_diffrn 1.426
_exptl_crystal_density_method 'not measured'
_exptl_crystal_description Block
_exptl_crystal_F_000 2024
_exptl_crystal_size_max 0.25
_exptl_crystal_size_mid 0.21
_exptl_crystal_size_min 0.20
_refine_diff_density_max 0.549
_refine_diff_density_min -0.508
_refine_diff_density_rms 0.087
_refine_ls_abs_structure_details 'Flack H D (1983), Acta Cryst. A39, 876-881'
_refine_ls_abs_structure_Flack -0.02(3)
_refine_ls_extinction_method none
_refine_ls_goodness_of_fit_ref 1.021
_refine_ls_hydrogen_treatment constr
_refine_ls_matrix_type full
_refine_ls_number_parameters 604
_refine_ls_number_reflns 10073
_refine_ls_number_restraints 165
_refine_ls_restrained_S_all 1.024
_refine_ls_R_factor_all 0.0708
_refine_ls_R_factor_gt 0.0488
_refine_ls_shift/su_max 0.001
_refine_ls_shift/su_mean 0.000
_refine_ls_structure_factor_coef Fsqd
_refine_ls_weighting_details 'calc w=1/[\s^2^(Fo^2^)+(0.0282P)^2^+2.7192P] where P=(Fo^2^+2Fc^2^)/3'
_refine_ls_weighting_scheme calc
_refine_ls_wR_factor_gt 0.0819
_refine_ls_wR_factor_ref 0.0885
_reflns_number_gt 8045
_reflns_number_total 10073
_reflns_threshold_expression >2sigma(I)
_cod_data_source_file om200718j_si_001.cif
_cod_data_source_block AlkeneP
_cod_depositor_comments
;
The following automatic conversions were performed:

'_symmetry_cell_setting' value 'Orthorhombic' changed to
'orthorhombic' according to
/home/saulius/struct/CIF-dictionaries/cif_core.dic dictionary named
'cif_core.dic' version 2.4.1 from 2010-06-29.

Automatic conversion script
Id: cif_fix_values 1715 2011-07-08 13:25:40Z adriana 
;
_cod_original_cell_volume 4560.6(13)
_cod_original_sg_symbol_H-M P212121
_cod_database_code 4065328

loop_
_symmetry_equiv_pos_as_xyz
'x, y, z'
'-x+1/2, -y, z+1/2'
'x+1/2, -y+1/2, -z'
'-x, y+1/2, -z+1/2'

loop_
_atom_site_label
_atom_site_type_symbol
_atom_site_fract_x
_atom_site_fract_y
_atom_site_fract_z
_atom_site_U_iso_or_equiv
_atom_site_adp_type
_atom_site_occupancy
_atom_site_symmetry_multiplicity
_atom_site_calc_flag
_atom_site_refinement_flags
_atom_site_disorder_assembly
_atom_site_disorder_group
Ru1 Ru 0.37652(2) 0.18552(2) 0.893764(17) 0.01467(8) Uani 1 1 d . . .
P1 P 0.35725(7) 0.24897(8) 0.77433(6) 0.0266(3) Uani 1 1 d D A .
C1 C 0.2610(3) 0.2242(3) 0.7205(2) 0.0287(12) Uani 1 1 d . . .
Cl2 Cl 0.21640(6) 0.18687(7) 0.89916(6) 0.0226(2) Uani 1 1 d . . .
C2 C 0.2298(3) 0.1452(3) 0.7206(3) 0.0292(12) Uani 1 1 d . . .
H2 H 0.2549 0.1056 0.7526 0.035 Uiso 1 1 calc R . .
P3 P 0.52456(6) 0.17083(7) 0.88811(7) 0.0210(3) Uani 1 1 d . A .
C3 C 0.1619(3) 0.1231(3) 0.6740(2) 0.0316(12) Uani 1 1 d . . .
H3 H 0.1417 0.0683 0.6733 0.038 Uiso 1 1 calc R A .
Cl4 Cl 0.36182(7) 0.04444(7) 0.85463(6) 0.0268(3) Uani 1 1 d . . .
C4 C 0.1238(3) 0.1815(4) 0.6288(2) 0.0387(12) Uani 1 1 d . . .
H4 H 0.0770 0.1668 0.5974 0.046 Uiso 1 1 calc R . .
P5 P 0.36655(7) 0.15699(7) 1.02339(6) 0.0203(3) Uani 1 1 d D A .
C5 C 0.1536(3) 0.2604(3) 0.6294(2) 0.0350(13) Uani 1 1 d . . .
H5 H 0.1265 0.3000 0.5986 0.042 Uiso 1 1 calc R A .
C6 C 0.2224(3) 0.2836(3) 0.6741(3) 0.0349(13) Uani 1 1 d . . .
H6 H 0.2431 0.3382 0.6735 0.042 Uiso 1 1 calc R . .
C7 C 0.4331(3) 0.2605(3) 0.6959(2) 0.0232(10) Uani 1 1 d . . .
C8 C 0.4243(3) 0.2121(3) 0.6329(3) 0.0343(13) Uani 1 1 d . . .
H8 H 0.3778 0.1743 0.6301 0.041 Uiso 1 1 calc R . .
C9 C 0.4817(3) 0.2177(3) 0.5741(3) 0.0383(13) Uani 1 1 d . . .
H9 H 0.4754 0.1826 0.5324 0.046 Uiso 1 1 calc R A .
C10 C 0.5483(3) 0.2744(3) 0.5758(3) 0.0288(11) Uani 1 1 d . . .
H10 H 0.5875 0.2786 0.5354 0.035 Uiso 1 1 calc R . .
C11 C 0.5567(3) 0.3244(3) 0.6371(2) 0.0300(11) Uani 1 1 d . . .
H11 H 0.6014 0.3641 0.6389 0.036 Uiso 1 1 calc R A .
C12 C 0.4992(3) 0.3163(3) 0.6962(2) 0.0284(11) Uani 1 1 d . . .
H12 H 0.5060 0.3507 0.7384 0.034 Uiso 1 1 calc R . .
C13 C 0.5778(3) 0.1527(3) 0.7991(3) 0.0338(12) Uani 1 1 d U . .
C14 C 0.5445(3) 0.0980(4) 0.7489(3) 0.0458(14) Uani 1 1 d U . .
H14 H 0.4911 0.0718 0.7590 0.055 Uiso 1 1 calc R . .
C15 C 0.5880(4) 0.0808(5) 0.6841(3) 0.0659(19) Uani 1 1 d U . .
H15 H 0.5648 0.0427 0.6496 0.079 Uiso 1 1 calc R A .
C16 C 0.6660(4) 0.1194(5) 0.6690(3) 0.066(2) Uani 1 1 d U . .
H16 H 0.6962 0.1072 0.6244 0.079 Uiso 1 1 calc R . .
C17 C 0.6993(4) 0.1743(5) 0.7177(3) 0.0702(19) Uani 1 1 d U . .
H17 H 0.7525 0.2008 0.7071 0.084 Uiso 1 1 calc R A .
C18 C 0.6555(3) 0.1913(4) 0.7826(3) 0.0474(14) Uani 1 1 d U . .
H18 H 0.6786 0.2300 0.8165 0.057 Uiso 1 1 calc R . .
C19 C 0.5800(3) 0.0890(3) 0.9383(2) 0.0190(10) Uani 1 1 d . . .
C20 C 0.6417(3) 0.1046(3) 0.9936(2) 0.0221(10) Uani 1 1 d . . .
H20 H 0.6515 0.1590 1.0101 0.027 Uiso 1 1 calc R . .
C21 C 0.6887(3) 0.0406(3) 1.0243(3) 0.0296(12) Uani 1 1 d . . .
H21 H 0.7307 0.0515 1.0616 0.036 Uiso 1 1 calc R A .
C22 C 0.6749(3) -0.0388(3) 1.0011(3) 0.0300(12) Uani 1 1 d . . .
H22 H 0.7077 -0.0821 1.0221 0.036 Uiso 1 1 calc R . .
C23 C 0.6139(3) -0.0554(3) 0.9477(2) 0.0264(10) Uani 1 1 d . . .
H23 H 0.6039 -0.1100 0.9321 0.032 Uiso 1 1 calc R A .
C24 C 0.5672(3) 0.0084(3) 0.9168(2) 0.0222(10) Uani 1 1 d . . .
H24 H 0.5251 -0.0034 0.8799 0.027 Uiso 1 1 calc R . .
C25 C 0.4529(3) 0.1259(3) 1.0856(2) 0.0213(10) Uani 1 1 d . . .
C26 C 0.5004(3) 0.1798(3) 1.1292(2) 0.0239(10) Uani 1 1 d . . .
H26 H 0.4903 0.2368 1.1251 0.029 Uiso 1 1 calc R . .
C27 C 0.5633(3) 0.1512(3) 1.1793(2) 0.0324(12) Uani 1 1 d . . .
H27 H 0.5958 0.1887 1.2082 0.039 Uiso 1 1 calc R A .
C28 C 0.5770(3) 0.0700(4) 1.1860(3) 0.0398(14) Uani 1 1 d . . .
H28 H 0.6189 0.0507 1.2204 0.048 Uiso 1 1 calc R . .
C29 C 0.5307(3) 0.0141(3) 1.1432(3) 0.0365(13) Uani 1 1 d . . .
H29 H 0.5408 -0.0428 1.1484 0.044 Uiso 1 1 calc R A .
C30 C 0.4702(3) 0.0423(3) 1.0935(3) 0.0281(11) Uani 1 1 d . . .
H30 H 0.4394 0.0042 1.0638 0.034 Uiso 1 1 calc R . .
C31 C 0.2784(3) 0.0969(3) 1.0648(2) 0.0184(10) Uani 1 1 d . . .
C32 C 0.2607(3) 0.1089(3) 1.1402(2) 0.0217(10) Uani 1 1 d . . .
H32 H 0.2933 0.1473 1.1681 0.026 Uiso 1 1 calc R . .
C33 C 0.1957(3) 0.0646(3) 1.1743(2) 0.0253(11) Uani 1 1 d . . .
H33 H 0.1831 0.0731 1.2254 0.030 Uiso 1 1 calc R A .
C34 C 0.1489(3) 0.0077(3) 1.1337(2) 0.0242(11) Uani 1 1 d . . .
H34 H 0.1044 -0.0230 1.1570 0.029 Uiso 1 1 calc R . .
C35 C 0.1673(3) -0.0039(3) 1.0591(2) 0.0271(11) Uani 1 1 d . . .
H35 H 0.1352 -0.0428 1.0312 0.033 Uiso 1 1 calc R A .
C36 C 0.2321(3) 0.0405(3) 1.0245(2) 0.0234(10) Uani 1 1 d . . .
H36 H 0.2445 0.0321 0.9733 0.028 Uiso 1 1 calc R . .
C37 C 0.1884(3) -0.1122(3) 0.8600(3) 0.0367(13) Uani 1 1 d . . .
H37 H 0.2136 -0.0616 0.8458 0.044 Uiso 1 1 calc R . .
C38 C 0.2203(3) -0.1532(3) 0.9207(3) 0.0330(13) Uani 1 1 d . . .
H38 H 0.2668 -0.1305 0.9482 0.040 Uiso 1 1 calc R . .
C39 C 0.1858(3) -0.2263(3) 0.9417(3) 0.0355(13) Uani 1 1 d . . .
H39 H 0.2077 -0.2539 0.9842 0.043 Uiso 1 1 calc R . .
C40 C 0.1181(3) -0.2607(3) 0.9009(3) 0.0330(11) Uani 1 1 d . . .
H40 H 0.0946 -0.3121 0.9148 0.040 Uiso 1 1 calc R . .
C41 C 0.0856(3) -0.2187(3) 0.8400(3) 0.0311(12) Uani 1 1 d . . .
H41 H 0.0394 -0.2418 0.8123 0.037 Uiso 1 1 calc R . .
C42 C 0.1192(3) -0.1438(3) 0.8187(3) 0.0334(11) Uani 1 1 d . . .
H42 H 0.0962 -0.1148 0.7775 0.040 Uiso 1 1 calc R . .
C43 C 0.0185(4) 0.0461(4) 0.8692(4) 0.0573(18) Uani 1 1 d . . .
H43 H 0.0792 0.0458 0.8765 0.069 Uiso 1 1 calc R . .
C44 C -0.0330(4) -0.0055(4) 0.9096(4) 0.072(2) Uani 1 1 d . . .
H44 H -0.0081 -0.0416 0.9451 0.087 Uiso 1 1 calc R . .
C45 C -0.1211(4) -0.0049(4) 0.8985(4) 0.0639(17) Uani 1 1 d . . .
H45 H -0.1571 -0.0407 0.9262 0.077 Uiso 1 1 calc R . .
C46 C -0.1569(4) 0.0476(4) 0.8474(3) 0.0484(15) Uani 1 1 d . . .
H46 H -0.2176 0.0482 0.8401 0.058 Uiso 1 1 calc R . .
C47 C -0.1050(4) 0.0990(3) 0.8070(3) 0.0487(16) Uani 1 1 d . . .
H47 H -0.1293 0.1351 0.7713 0.058 Uiso 1 1 calc R . .
C48 C -0.0171(4) 0.0976(4) 0.8188(3) 0.0496(16) Uani 1 1 d . . .
H48 H 0.0190 0.1334 0.7911 0.059 Uiso 1 1 calc R . .
C49 C 0.4198(2) 0.3135(3) 0.9308(2) 0.0201(9) Uani 1 1 d DU A .
C50 C 0.5075(6) 0.3287(7) 0.9116(6) 0.030(2) Uani 0.45 1 d PU A 1
H50A H 0.5254 0.3811 0.9343 0.036 Uiso 0.45 1 calc PR A 1
H50B H 0.5115 0.3350 0.8569 0.036 Uiso 0.45 1 calc PR A 1
C51 C 0.5107(5) 0.3119(6) 0.9642(4) 0.0192(15) Uani 0.55 1 d PU A 2
H51A H 0.5094 0.2842 1.0131 0.023 Uiso 0.55 1 calc PR A 2
H51B H 0.5314 0.3686 0.9719 0.023 Uiso 0.55 1 calc PR A 2
C52 C 0.4028(6) 0.3231(7) 1.0168(4) 0.032(2) Uani 0.45 1 d PDU A 1
H52A H 0.4588 0.3189 1.0430 0.038 Uiso 0.45 1 calc PR A 1
H52B H 0.3798 0.3786 1.0259 0.038 Uiso 0.45 1 calc PR A 1
C53 C 0.3482(4) 0.2958(4) 0.9655(3) 0.0148(15) Uani 0.55 1 d PDU A 2
H53 H 0.2957 0.3048 0.9395 0.018 Uiso 0.55 1 calc PR A 2
C54 C 0.3464(5) 0.3161(7) 0.8915(5) 0.0298(18) Uani 0.45 1 d PDU A 1
H54 H 0.2958 0.2967 0.9155 0.036 Uiso 0.45 1 calc PR A 1
C55 C 0.4138(4) 0.3798(4) 0.8678(3) 0.0149(15) Uani 0.55 1 d PDU A 2
H55A H 0.3961 0.4327 0.8899 0.018 Uiso 0.55 1 calc PR A 2
H55B H 0.4714 0.3873 0.8450 0.018 Uiso 0.55 1 calc PR A 2
C56 C 0.5675(15) 0.2655(15) 0.9348(8) 0.025(3) Uani 0.45 1 d PU A 1
H56A H 0.5676 0.2593 0.9896 0.030 Uiso 0.45 1 calc PR A 1
H56B H 0.6268 0.2779 0.9178 0.030 Uiso 0.45 1 calc PR A 1
C57 C 0.5733(11) 0.2660(12) 0.9111(6) 0.024(2) Uani 0.55 1 d PU A 2
H57A H 0.6295 0.2568 0.9359 0.029 Uiso 0.55 1 calc PR A 2
H57B H 0.5833 0.2985 0.8655 0.029 Uiso 0.55 1 calc PR A 2
C58 C 0.3418(13) 0.2614(7) 1.0452(7) 0.022(2) Uani 0.55 1 d PDU A 2
H58A H 0.2832 0.2677 1.0664 0.026 Uiso 0.55 1 calc PR A 2
H58B H 0.3849 0.2861 1.0791 0.026 Uiso 0.55 1 calc PR A 2
C59 C 0.3403(15) 0.2608(9) 1.0514(10) 0.023(2) Uani 0.45 1 d PDU A 1
H59A H 0.2807 0.2738 1.0357 0.028 Uiso 0.45 1 calc PR A 1
H59B H 0.3431 0.2650 1.1063 0.028 Uiso 0.45 1 calc PR A 1
C60 C 0.3360(14) 0.3475(9) 0.8111(7) 0.027(3) Uani 0.45 1 d PDU A 1
H60A H 0.3797 0.3887 0.7970 0.033 Uiso 0.45 1 calc PR A 1
H60B H 0.2771 0.3675 0.8000 0.033 Uiso 0.45 1 calc PR A 1
C61 C 0.3484(10) 0.3554(8) 0.8067(7) 0.027(2) Uani 0.55 1 d PDU A 2
H61A H 0.3563 0.3922 0.7635 0.033 Uiso 0.55 1 calc PR A 2
H61B H 0.2893 0.3643 0.8261 0.033 Uiso 0.55 1 calc PR A 2

loop_
_atom_site_aniso_label
_atom_site_aniso_U_11
_atom_site_aniso_U_22
_atom_site_aniso_U_33
_atom_site_aniso_U_23
_atom_site_aniso_U_13
_atom_site_aniso_U_12
Ru1 0.01226(14) 0.01573(17) 0.01602(14) -0.00028(16) -0.00070(14) -0.00069(15)
P1 0.0138(6) 0.0358(8) 0.0302(6) 0.0173(6) -0.0031(5) -0.0040(5)
C1 0.016(2) 0.045(3) 0.025(2) 0.009(2) -0.0008(19) -0.002(2)
Cl2 0.0136(4) 0.0301(6) 0.0241(5) 0.0051(6) 0.0016(4) 0.0002(5)
C2 0.019(2) 0.043(3) 0.026(3) 0.005(2) 0.003(2) 0.000(2)
P3 0.0131(5) 0.0204(7) 0.0295(6) 0.0012(6) -0.0019(5) -0.0005(4)
C3 0.026(3) 0.045(3) 0.024(3) 0.000(2) -0.002(2) -0.005(2)
Cl4 0.0193(6) 0.0224(6) 0.0386(6) -0.0117(5) -0.0009(5) -0.0018(5)
C4 0.020(2) 0.070(4) 0.027(2) 0.003(3) -0.007(2) -0.001(3)
P5 0.0206(6) 0.0217(7) 0.0186(5) -0.0033(5) 0.0024(5) -0.0060(5)
C5 0.027(3) 0.055(4) 0.022(2) 0.014(2) -0.0037(19) 0.004(3)
C6 0.022(3) 0.048(4) 0.034(3) 0.015(2) -0.009(2) -0.001(2)
C7 0.019(2) 0.016(3) 0.035(3) 0.008(2) -0.0066(19) 0.0056(19)
C8 0.027(3) 0.024(3) 0.053(3) -0.003(2) 0.005(2) -0.006(2)
C9 0.052(3) 0.025(3) 0.038(3) -0.007(2) 0.002(3) -0.005(3)
C10 0.024(2) 0.032(3) 0.030(2) 0.008(2) 0.005(2) 0.007(2)
C11 0.021(2) 0.038(3) 0.031(2) -0.004(3) 0.001(2) -0.003(2)
C12 0.021(2) 0.041(3) 0.023(2) 0.000(3) 0.0005(18) -0.007(2)
C13 0.022(2) 0.049(3) 0.030(2) 0.022(2) 0.003(2) 0.011(2)
C14 0.028(3) 0.085(4) 0.024(2) 0.002(3) 0.006(2) 0.018(3)
C15 0.049(3) 0.124(5) 0.024(3) -0.001(3) 0.004(3) 0.024(4)
C16 0.046(3) 0.127(6) 0.026(3) 0.029(3) 0.021(3) 0.038(4)
C17 0.043(3) 0.112(5) 0.056(3) 0.046(4) 0.024(3) 0.018(4)
C18 0.026(2) 0.063(4) 0.053(3) 0.027(3) 0.013(2) 0.009(3)
C19 0.014(2) 0.024(3) 0.019(2) 0.001(2) 0.0023(18) -0.0011(19)
C20 0.018(2) 0.024(3) 0.025(2) 0.0019(19) -0.0020(18) -0.0063(19)
C21 0.025(2) 0.034(3) 0.030(3) 0.016(2) -0.016(2) -0.012(2)
C22 0.025(2) 0.027(3) 0.038(3) 0.011(2) -0.010(2) -0.002(2)
C23 0.024(2) 0.024(3) 0.031(2) -0.001(2) -0.006(2) -0.004(2)
C24 0.023(2) 0.024(3) 0.019(2) 0.0001(19) -0.0043(18) -0.002(2)
C25 0.022(2) 0.020(3) 0.022(2) 0.0003(19) 0.0087(19) -0.004(2)
C26 0.025(2) 0.026(3) 0.021(2) 0.002(2) 0.0018(17) 0.000(2)
C27 0.029(3) 0.043(4) 0.025(2) 0.008(2) -0.006(2) -0.006(2)
C28 0.027(3) 0.053(4) 0.039(3) 0.025(3) -0.002(2) -0.001(3)
C29 0.028(3) 0.028(3) 0.053(3) 0.015(3) 0.014(2) 0.002(2)
C30 0.023(2) 0.026(3) 0.036(3) 0.002(2) 0.007(2) -0.010(2)
C31 0.021(2) 0.012(3) 0.022(2) 0.0005(19) 0.0041(19) -0.0017(19)
C32 0.020(2) 0.024(3) 0.021(2) 0.001(2) 0.0004(19) -0.001(2)
C33 0.027(3) 0.028(3) 0.022(2) 0.007(2) 0.008(2) 0.007(2)
C34 0.021(2) 0.018(3) 0.033(2) 0.008(2) 0.0042(19) -0.0023(19)
C35 0.022(2) 0.025(3) 0.034(3) 0.004(2) 0.001(2) -0.003(2)
C36 0.022(2) 0.025(3) 0.023(2) 0.005(2) 0.0013(19) -0.003(2)
C37 0.030(3) 0.035(3) 0.046(3) -0.005(3) 0.011(2) -0.005(2)
C38 0.022(3) 0.036(3) 0.041(3) -0.017(2) 0.006(2) -0.001(2)
C39 0.030(3) 0.042(4) 0.034(3) -0.003(3) -0.001(2) 0.007(3)
C40 0.025(2) 0.031(3) 0.043(3) -0.005(2) 0.005(3) -0.003(2)
C41 0.023(2) 0.036(3) 0.034(3) -0.008(2) 0.006(2) -0.009(2)
C42 0.030(3) 0.036(3) 0.033(3) 0.001(2) 0.004(3) 0.000(3)
C43 0.033(3) 0.049(4) 0.090(5) -0.012(4) 0.008(3) -0.005(3)
C44 0.044(4) 0.068(5) 0.105(6) 0.024(5) 0.002(4) 0.007(3)
C45 0.052(4) 0.058(4) 0.082(4) 0.023(4) 0.013(4) -0.011(3)
C46 0.035(3) 0.043(4) 0.067(4) -0.017(3) -0.003(3) 0.004(3)
C47 0.068(5) 0.037(4) 0.041(3) -0.019(3) 0.001(3) 0.013(3)
C48 0.059(4) 0.038(4) 0.052(4) -0.020(3) 0.027(3) -0.007(3)
C49 0.022(2) 0.019(2) 0.020(2) -0.006(2) -0.0047(17) 0.000(2)
C50 0.025(4) 0.025(5) 0.040(5) -0.001(5) -0.002(4) -0.009(4)
C51 0.023(3) 0.017(4) 0.018(4) 0.008(4) -0.001(3) -0.007(3)
C52 0.037(4) 0.030(5) 0.029(4) -0.004(4) -0.001(4) -0.003(4)
C53 0.022(3) 0.018(4) 0.004(3) 0.001(3) -0.002(2) -0.007(3)
C54 0.024(4) 0.039(4) 0.026(4) 0.004(4) 0.001(3) -0.006(4)
C55 0.019(3) 0.012(4) 0.014(3) 0.000(3) -0.003(3) -0.007(3)
C56 0.017(4) 0.029(5) 0.030(6) 0.003(6) -0.003(6) -0.012(4)
C57 0.016(4) 0.028(4) 0.028(6) 0.005(6) 0.000(5) -0.004(3)
C58 0.028(4) 0.023(4) 0.014(4) -0.001(4) 0.001(4) -0.003(4)
C59 0.029(5) 0.025(5) 0.016(4) 0.000(4) 0.001(4) -0.007(4)
C60 0.015(5) 0.043(5) 0.024(4) 0.003(4) -0.002(4) -0.005(4)
C61 0.013(5) 0.046(5) 0.024(4) 0.007(4) 0.008(3) -0.004(4)

loop_
_atom_type_symbol
_atom_type_description
_atom_type_scat_dispersion_real
_atom_type_scat_dispersion_imag
_atom_type_scat_source
C C 0.0033 0.0016 'International Tables Vol C Tables 4.2.6.8 and 6.1.1.4'
H H 0.0000 0.0000 'International Tables Vol C Tables 4.2.6.8 and 6.1.1.4'
P P 0.1023 0.0942 'International Tables Vol C Tables 4.2.6.8 and 6.1.1.4'
Cl Cl 0.1484 0.1585 'International Tables Vol C Tables 4.2.6.8 and 6.1.1.4'
Ru Ru -1.2594 0.8363 'International Tables Vol C Tables 4.2.6.8 and 6.1.1.4'

loop_
_geom_angle_atom_site_label_1
_geom_angle_atom_site_label_2
_geom_angle_atom_site_label_3
_geom_angle
C54 Ru1 C53 35.9(3)
C54 Ru1 C49 34.64(19)
C53 Ru1 C49 33.25(16)
C54 Ru1 P3 108.2(2)
C53 Ru1 P3 107.50(16)
C49 Ru1 P3 79.49(10)
C54 Ru1 P5 101.3(2)
C53 Ru1 P5 65.54(17)
C49 Ru1 P5 85.08(10)
P3 Ru1 P5 95.00(4)
C54 Ru1 P1 62.3(2)
C53 Ru1 P1 98.08(17)
C49 Ru1 P1 84.34(10)
P3 Ru1 P1 97.42(4)
P5 Ru1 P1 161.93(4)
C54 Ru1 Cl4 154.8(2)
C53 Ru1 Cl4 155.16(16)
C49 Ru1 Cl4 168.40(10)
P3 Ru1 Cl4 88.94(4)
P5 Ru1 Cl4 95.22(4)
P1 Ru1 Cl4 98.08(5)
C54 Ru1 Cl2 77.2(2)
C53 Ru1 Cl2 77.11(16)
C49 Ru1 Cl2 105.80(10)
P3 Ru1 Cl2 174.52(4)
P5 Ru1 Cl2 84.19(4)
P1 Ru1 Cl2 84.66(4)
Cl4 Ru1 Cl2 85.75(4)
C60 P1 C1 104.3(6)
C60 P1 C61 7.5(11)
C1 P1 C61 108.4(4)
C60 P1 C7 108.1(6)
C1 P1 C7 98.0(2)
C61 P1 C7 101.1(5)
C60 P1 Ru1 94.7(4)
C1 P1 Ru1 118.67(16)
C61 P1 Ru1 97.8(4)
C7 P1 Ru1 130.34(14)
C2 C1 C6 119.8(4)
C2 C1 P1 119.6(4)
C6 C1 P1 120.5(4)
C1 C2 C3 120.5(5)
C1 C2 H2 119.8
C3 C2 H2 119.8
C57 P3 C13 98.9(4)
C57 P3 C19 109.0(6)
C13 P3 C19 95.8(2)
C57 P3 C56 13.3(7)
C13 P3 C56 111.4(6)
C19 P3 C56 102.5(7)
C57 P3 Ru1 108.7(6)
C13 P3 Ru1 120.31(16)
C19 P3 Ru1 121.44(14)
C56 P3 Ru1 104.2(7)
C4 C3 C2 119.7(5)
C4 C3 H3 120.1
C2 C3 H3 120.1
C5 C4 C3 120.1(4)
C5 C4 H4 120.0
C3 C4 H4 120.0
C58 P5 C25 106.9(7)
C58 P5 C59 3.6(8)
C25 P5 C59 104.8(8)
C58 P5 C31 105.2(5)
C25 P5 C31 98.53(19)
C59 P5 C31 102.8(5)
C58 P5 Ru1 92.3(4)
C25 P5 Ru1 127.54(14)
C59 P5 Ru1 95.9(5)
C31 P5 Ru1 123.26(14)
C4 C5 C6 121.3(4)
C4 C5 H5 119.3
C6 C5 H5 119.3
C5 C6 C1 118.6(5)
C5 C6 H6 120.7
C1 C6 H6 120.7
C12 C7 C8 117.2(4)
C12 C7 P1 122.7(3)
C8 C7 P1 120.1(3)
C9 C8 C7 121.4(4)
C9 C8 H8 119.3
C7 C8 H8 119.3
C8 C9 C10 120.4(5)
C8 C9 H9 119.8
C10 C9 H9 119.8
C11 C10 C9 119.0(4)
C11 C10 H10 120.5
C9 C10 H10 120.5
C10 C11 C12 119.5(5)
C10 C11 H11 120.2
C12 C11 H11 120.2
C7 C12 C11 122.5(4)
C7 C12 H12 118.8
C11 C12 H12 118.8
C14 C13 C18 118.8(5)
C14 C13 P3 120.9(4)
C18 C13 P3 120.2(4)
C13 C14 C15 120.4(6)
C13 C14 H14 119.8
C15 C14 H14 119.8
C14 C15 C16 119.9(7)
C14 C15 H15 120.0
C16 C15 H15 120.0
C17 C16 C15 120.4(6)
C17 C16 H16 119.8
C15 C16 H16 119.8
C16 C17 C18 119.5(6)
C16 C17 H17 120.2
C18 C17 H17 120.2
C17 C18 C13 121.0(6)
C17 C18 H18 119.5
C13 C18 H18 119.5
C24 C19 C20 117.9(4)
C24 C19 P3 119.3(3)
C20 C19 P3 122.5(3)
C21 C20 C19 120.2(4)
C21 C20 H20 119.9
C19 C20 H20 119.9
C22 C21 C20 120.5(4)
C22 C21 H21 119.8
C20 C21 H21 119.8
C23 C22 C21 120.3(4)
C23 C22 H22 119.9
C21 C22 H22 119.9
C22 C23 C24 119.3(4)
C22 C23 H23 120.3
C24 C23 H23 120.3
C23 C24 C19 121.9(4)
C23 C24 H24 119.0
C19 C24 H24 119.0
C26 C25 C30 117.4(4)
C26 C25 P5 124.0(4)
C30 C25 P5 118.5(3)
C25 C26 C27 121.1(5)
C25 C26 H26 119.5
C27 C26 H26 119.5
C28 C27 C26 119.6(5)
C28 C27 H27 120.2
C26 C27 H27 120.2
C27 C28 C29 120.9(5)
C27 C28 H28 119.5
C29 C28 H28 119.5
C30 C29 C28 119.4(5)
C30 C29 H29 120.3
C28 C29 H29 120.3
C29 C30 C25 121.6(5)
C29 C30 H30 119.2
C25 C30 H30 119.2
C36 C31 C32 120.1(4)
C36 C31 P5 122.2(3)
C32 C31 P5 117.6(3)
C33 C32 C31 119.9(4)
C33 C32 H32 120.0
C31 C32 H32 120.0
C32 C33 C34 120.0(4)
C32 C33 H33 120.0
C34 C33 H33 120.0
C35 C34 C33 119.6(4)
C35 C34 H34 120.2
C33 C34 H34 120.2
C34 C35 C36 120.7(5)
C34 C35 H35 119.6
C36 C35 H35 119.6
C31 C36 C35 119.6(4)
C31 C36 H36 120.2
C35 C36 H36 120.2
C38 C37 C42 121.0(5)
C38 C37 H37 119.5
C42 C37 H37 119.5
C39 C38 C37 120.5(5)
C39 C38 H38 119.8
C37 C38 H38 119.8
C38 C39 C40 120.2(5)
C38 C39 H39 119.9
C40 C39 H39 119.9
C41 C40 C39 119.2(5)
C41 C40 H40 120.4
C39 C40 H40 120.4
C42 C41 C40 121.2(5)
C42 C41 H41 119.4
C40 C41 H41 119.4
C41 C42 C37 117.9(5)
C41 C42 H42 121.1
C37 C42 H42 121.1
C48 C43 C44 120.1(6)
C48 C43 H43 120.0
C44 C43 H43 120.0
C43 C44 C45 119.6(7)
C43 C44 H44 120.2
C45 C44 H44 120.2
C46 C45 C44 120.1(6)
C46 C45 H45 120.0
C44 C45 H45 120.0
C45 C46 C47 120.0(6)
C45 C46 H46 120.0
C47 C46 H46 120.0
C46 C47 C48 119.2(6)
C46 C47 H47 120.4
C48 C47 H47 120.4
C43 C48 C47 121.0(6)
C43 C48 H48 119.5
C47 C48 H48 119.5
C53 C49 C54 62.4(5)
C53 C49 C50 164.9(6)
C54 C49 C50 132.6(6)
C53 C49 C51 126.2(5)
C54 C49 C51 171.2(5)
C50 C49 C51 38.7(5)
C53 C49 C55 116.6(5)
C54 C49 C55 63.1(5)
C50 C49 C55 76.2(5)
C51 C49 C55 110.4(5)
C53 C49 C52 53.9(5)
C54 C49 C52 111.9(6)
C50 C49 C52 112.3(6)
C51 C49 C52 76.8(5)
C55 C49 C52 129.0(6)
C53 C49 Ru1 71.8(4)
C54 C49 Ru1 68.2(5)
C50 C49 Ru1 111.5(5)
C51 C49 Ru1 111.5(4)
C55 C49 Ru1 113.8(3)
C52 C49 Ru1 109.0(5)
C49 C50 C56 114.7(11)
C49 C50 H50A 108.6
C56 C50 H50A 108.6
C49 C50 H50B 108.6
C56 C50 H50B 108.6
H50A C50 H50B 107.6
C49 C51 C57 109.9(8)
C49 C51 H51A 109.7
C57 C51 H51A 109.7
C49 C51 H51B 109.7
C57 C51 H51B 109.7
H51A C51 H51B 108.2
C59 C52 C49 115.9(9)
C59 C52 H52A 108.3
C49 C52 H52A 108.3
C59 C52 H52B 108.3
C49 C52 H52B 108.3
H52A C52 H52B 107.4
C49 C53 C58 125.5(9)
C49 C53 Ru1 74.9(4)
C58 C53 Ru1 104.6(6)
C49 C53 H53 117.3
C58 C53 H53 117.3
Ru1 C53 H53 90.5
C49 C54 C60 126.4(10)
C49 C54 Ru1 77.2(5)
C60 C54 Ru1 111.4(8)
C49 C54 H54 116.8
C60 C54 H54 116.8
Ru1 C54 H54 80.8
C61 C55 C49 111.8(7)
C61 C55 H55A 109.3
C49 C55 H55A 109.3
C61 C55 H55B 109.3
C49 C55 H55B 109.3
H55A C55 H55B 107.9
C50 C56 P3 103.4(12)
C50 C56 H56A 111.1
P3 C56 H56A 111.1
C50 C56 H56B 111.1
P3 C56 H56B 111.1
H56A C56 H56B 109.0
C51 C57 P3 107.5(10)
C51 C57 H57A 110.2
P3 C57 H57A 110.2
C51 C57 H57B 110.2
P3 C57 H57B 110.2
H57A C57 H57B 108.5
C53 C58 P5 97.5(7)
C53 C58 H58A 112.3
P5 C58 H58A 112.3
C53 C58 H58B 112.3
P5 C58 H58B 112.3
H58A C58 H58B 109.9
C52 C59 P5 111.5(11)
C52 C59 H59A 109.3
P5 C59 H59A 109.3
C52 C59 H59B 109.3
P5 C59 H59B 109.3
H59A C59 H59B 108.0
C54 C60 P1 91.5(8)
C54 C60 H60A 113.4
P1 C60 H60A 113.4
C54 C60 H60B 113.4
P1 C60 H60B 113.4
H60A C60 H60B 110.7
C55 C61 P1 114.8(8)
C55 C61 H61A 108.6
P1 C61 H61A 108.6
C55 C61 H61B 108.6
P1 C61 H61B 108.6
H61A C61 H61B 107.5

loop_
_geom_bond_atom_site_label_1
_geom_bond_atom_site_label_2
_geom_bond_distance
Ru1 C54 2.188(11)
Ru1 C53 2.261(7)
Ru1 C49 2.298(5)
Ru1 P3 2.3096(11)
Ru1 P5 2.3816(11)
Ru1 P1 2.4035(12)
Ru1 Cl4 2.4246(12)
Ru1 Cl2 2.4840(10)
P1 C60 1.774(15)
P1 C1 1.824(5)
P1 C61 1.842(13)
P1 C7 1.846(4)
C1 C2 1.381(6)
C1 C6 1.413(6)
C2 C3 1.393(6)
C2 H2 0.9500
P3 C57 1.78(2)
P3 C13 1.825(5)
P3 C19 1.829(4)
P3 C56 1.88(2)
C3 C4 1.386(7)
C3 H3 0.9500
C4 C5 1.372(7)
C4 H4 0.9500
P5 C58 1.795(13)
P5 C25 1.817(5)
P5 C59 1.818(16)
P5 C31 1.839(4)
C5 C6 1.389(6)
C5 H5 0.9500
C6 H6 0.9500
C7 C12 1.372(6)
C7 C8 1.389(6)
C8 C9 1.385(7)
C8 H8 0.9500
C9 C10 1.389(7)
C9 H9 0.9500
C10 C11 1.378(6)
C10 H10 0.9500
C11 C12 1.394(6)
C11 H11 0.9500
C12 H12 0.9500
C13 C14 1.371(7)
C13 C18 1.393(7)
C14 C15 1.375(7)
C14 H14 0.9500
C15 C16 1.391(9)
C15 H15 0.9500
C16 C17 1.356(10)
C16 H16 0.9500
C17 C18 1.379(7)
C17 H17 0.9500
C18 H18 0.9500
C19 C24 1.390(6)
C19 C20 1.402(5)
C20 C21 1.390(6)
C20 H20 0.9500
C21 C22 1.382(7)
C21 H21 0.9500
C22 C23 1.374(6)
C22 H22 0.9500
C23 C24 1.387(6)
C23 H23 0.9500
C24 H24 0.9500
C25 C26 1.391(6)
C25 C30 1.401(6)
C26 C27 1.406(6)
C26 H26 0.9500
C27 C28 1.351(7)
C27 H27 0.9500
C28 C29 1.395(7)
C28 H28 0.9500
C29 C30 1.375(6)
C29 H29 0.9500
C30 H30 0.9500
C31 C36 1.375(6)
C31 C32 1.398(5)
C32 C33 1.384(6)
C32 H32 0.9500
C33 C34 1.387(6)
C33 H33 0.9500
C34 C35 1.386(6)
C34 H34 0.9500
C35 C36 1.388(6)
C35 H35 0.9500
C36 H36 0.9500
C37 C38 1.372(7)
C37 C42 1.404(7)
C37 H37 0.9500
C38 C39 1.364(7)
C38 H38 0.9500
C39 C40 1.398(6)
C39 H39 0.9500
C40 C41 1.388(6)
C40 H40 0.9500
C41 C42 1.386(6)
C41 H41 0.9500
C42 H42 0.9500
C43 C48 1.355(8)
C43 C44 1.371(8)
C43 H43 0.9500
C44 C45 1.381(8)
C44 H44 0.9500
C45 C46 1.374(8)
C45 H45 0.9500
C46 C47 1.374(8)
C46 H46 0.9500
C47 C48 1.378(8)
C47 H47 0.9500
C48 H48 0.9500
C49 C53 1.305(6)
C49 C54 1.340(7)
C49 C50 1.424(10)
C49 C51 1.532(8)
C49 C55 1.572(6)
C49 C52 1.575(7)
C50 C56 1.45(3)
C50 H50A 0.9900
C50 H50B 0.9900
C51 C57 1.556(18)
C51 H51A 0.9900
C51 H51B 0.9900
C52 C59 1.538(10)
C52 H52A 0.9900
C52 H52B 0.9900
C53 C58 1.542(10)
C53 H53 0.9500
C54 C60 1.542(10)
C54 H54 0.9500
C55 C61 1.547(9)
C55 H55A 0.9900
C55 H55B 0.9900
C56 H56A 0.9900
C56 H56B 0.9900
C57 H57A 0.9900
C57 H57B 0.9900
C58 H58A 0.9900
C58 H58B 0.9900
C59 H59A 0.9900
C59 H59B 0.9900
C60 H60A 0.9900
C60 H60B 0.9900
C61 H61A 0.9900
C61 H61B 0.9900
